data_7707341
loop_
_publ_author_name
'Capel Berdiell, Izar'
'Garc\'ia-L\'opez, Victor'
'Howard, Mark J.'
'Clemente-Le\'on, Miguel'
'Halcrow, Malcolm A.'

_publ_section_title
;
 The effect of tether groups on the spin states of
 iron(II)/bis[2,6-di(pyrazol-1-yl)pyridine] complexes.
;
_journal_issue 21
_journal_name_full 'Dalton transactions (Cambridge, England : 2003)'
_journal_page_first 7417
_journal_page_last 7426
_journal_paper_doi 10.1039/d1dt01076j
_journal_volume 50
_journal_year 2021
_chemical_formula_moiety 'C28 H24 Fe N12 O6, 2(Cl O4), C2 H3 N'
_chemical_formula_sum 'C30 H27 Cl2 Fe N13 O14'
_chemical_formula_weight 920.39
_chemical_name_systematic
'Bis[(2,6-di{pyrazol-1-yl}pyridine-4-carbonyl)amino]acetic acid iron(II) diperchlorate acetonitrile solvate ([Fe(L5)2][ClO4]2.MeCN)'
_space_group_crystal_system monoclinic
_space_group_IT_number 14
_space_group_name_Hall '-P 2yn'
_space_group_name_H-M_alt 'P 1 21/n 1'
_atom_sites_solution_hydrogens geom
_audit_creation_date 2020-07-27
_audit_creation_method
;
Olex2 1.3
(compiled 2020.07.16 svn.r6f6c53a7 for OlexSys, GUI svn.r6139)
;
_audit_update_record
;
2021-03-30 deposited with the CCDC.	2021-05-04 downloaded from the CCDC.
;
_cell_angle_alpha 90
_cell_angle_beta 94.0283(14)
_cell_angle_gamma 90
_cell_formula_units_Z 4
_cell_length_a 13.7327(2)
_cell_length_b 16.1080(2)
_cell_length_c 16.7324(3)
_cell_measurement_reflns_used 6246
_cell_measurement_temperature 120(2)
_cell_measurement_theta_max 73.38
_cell_measurement_theta_min 3.83
_cell_volume 3692.17(10)
_computing_cell_refinement 'CrysAlisPro 1.171.39.46 (Rigaku OD, 2018)'
_computing_data_collection 'CrysAlisPro 1.171.39.46 (Rigaku OD, 2018)'
_computing_data_reduction 'CrysAlisPro 1.171.39.46 (Rigaku OD, 2018)'
_computing_molecular_graphics 'XSEED (Barbour, 2001)'
_computing_publication_material 'Olex2 1.3 (Dolomanov et al., 2009)'
_computing_structure_refinement 'SHELXL 2018/3 (Sheldrick, 2015)'
_computing_structure_solution 'SHELXS-97 (Sheldrick, 1990)'
_diffrn_ambient_environment N~2~
_diffrn_ambient_temperature 120(2)
_diffrn_detector 'CCD plate'
_diffrn_detector_area_resol_mean 5.3095
_diffrn_detector_type Atlas
_diffrn_measured_fraction_theta_full 0.986
_diffrn_measured_fraction_theta_max 0.973
_diffrn_measurement_device_type 'SuperNova, Dual, Cu at zero, Atlas'
_diffrn_measurement_method '\w scans'
_diffrn_radiation_monochromator mirror
_diffrn_radiation_probe x-ray
_diffrn_radiation_type CuK\a
_diffrn_radiation_wavelength 1.54184
_diffrn_reflns_av_R_equivalents 0.0279
_diffrn_reflns_av_unetI/netI 0.0340
_diffrn_reflns_Laue_measured_fraction_full 0.986
_diffrn_reflns_Laue_measured_fraction_max 0.973
_diffrn_reflns_limit_h_max 16
_diffrn_reflns_limit_h_min -16
_diffrn_reflns_limit_k_max 17
_diffrn_reflns_limit_k_min -19
_diffrn_reflns_limit_l_max 20
_diffrn_reflns_limit_l_min -20
_diffrn_reflns_number 14682
_diffrn_reflns_point_group_measured_fraction_full 0.986
_diffrn_reflns_point_group_measured_fraction_max 0.973
_diffrn_reflns_theta_full 72.000
_diffrn_reflns_theta_max 73.452
_diffrn_reflns_theta_min 3.814
_diffrn_source 'micro-focus sealed X-ray tube'
_diffrn_source_type 'SuperNova (Cu) X-ray Source'
_exptl_absorpt_coefficient_mu 5.384
_exptl_absorpt_correction_T_max 1.000
_exptl_absorpt_correction_T_min 0.483
_exptl_absorpt_correction_type multi-scan
_exptl_absorpt_process_details
;
CrysAlisPro 1.171.39.46 (Rigaku Oxford Diffraction, 2018)
Empirical absorption correction using spherical harmonics,
 implemented in SCALE3 ABSPACK scaling algorithm.
;
_exptl_crystal_colour red
_exptl_crystal_density_diffrn 1.656
_exptl_crystal_density_method 'not measured'
_exptl_crystal_description plate
_exptl_crystal_F_000 1880
_exptl_crystal_preparation 'Magnetic properties'
_exptl_crystal_recrystallization_method 'Re-crystallisation from solvent: acetonitrile/diethyl ether'
_exptl_crystal_size_max 0.35
_exptl_crystal_size_mid 0.30
_exptl_crystal_size_min 0.08
_refine_diff_density_max 1.569
_refine_diff_density_min -0.738
_refine_diff_density_rms 0.098
_refine_ls_extinction_method none
_refine_ls_goodness_of_fit_ref 1.038
_refine_ls_hydrogen_treatment constr
_refine_ls_matrix_type full
_refine_ls_number_parameters 579
_refine_ls_number_reflns 7220
_refine_ls_number_restraints 41
_refine_ls_restrained_S_all 1.045
_refine_ls_R_factor_all 0.0775
_refine_ls_R_factor_gt 0.0684
_refine_ls_shift/su_max 0.001
_refine_ls_shift/su_mean 0.000
_refine_ls_structure_factor_coef Fsqd
_refine_ls_weighting_details 'w=1/[\s^2^(Fo^2^)+(0.1345P)^2^+3.7570P] where P=(Fo^2^+2Fc^2^)/3'
_refine_ls_weighting_scheme calc
_refine_ls_wR_factor_gt 0.1966
_refine_ls_wR_factor_ref 0.2082
_reflns_Friedel_coverage 0.000
_reflns_number_gt 6171
_reflns_number_total 7220
_reflns_threshold_expression 'I > 2\s(I)'
_cod_data_source_file d1dt01076j2.cif
_cod_data_source_block conma-fe
_cod_depositor_comments 'Adding full bibliography for 7707339--7707346.cif.'
_cod_original_cell_volume 3692.16(9)
_cod_database_code 7707341
_shelx_shelxl_version_number 2018/3
_shelx_space_group_comment
;
The symmetry employed for this shelxl refinement is uniquely defined
by the following loop, which should always be used as a source of
symmetry information in preference to the above space-group names.
They are only intended as comments.
;
_reflns_odcompleteness_completeness 99.87
_reflns_odcompleteness_iscentric 1
_reflns_odcompleteness_theta 66.97
_olex2_refinement_description
;
1. Fixed Uiso
 At 1.2 times of:
  All C(H) groups, All C(H,H) groups, All N(H) groups, All O(H) groups
 At 1.5 times of:
  All C(H,H,H) groups
2. Restrained distances
 Cl48-O49A = Cl48-O50A = Cl48-O51A = Cl48-O52A
 1.43287 with sigma of 0.02
 Cl48-O49B = Cl48-O50B = Cl48-O51B = Cl48-O52B
 1.43287 with sigma of 0.02
 O49A-O50A = O49A-O51A = O49A-O52A = O50A-O51A = O50A-O52A = O51A-O52A
 2.339877 with sigma of 0.02
 O49B-O50B = O49B-O51B = O49B-O52B = O50B-O51B = O50B-O52B = O51B-O52B
 2.339877 with sigma of 0.02
 Cl5A-O54A = Cl5A-O55A = Cl5A-O56A = Cl5A-O57A
 1.43287 with sigma of 0.02
 Cl5B-O54B = Cl5B-O55B = Cl5B-O56B = Cl5B-O57B
 1.43287 with sigma of 0.02
 O54A-O55A = O54A-O56A = O54A-O57A = O55A-O56A = O55A-O57A = O56A-O57A
 2.339877 with sigma of 0.02
 O54B-O55B = O54B-O56B = O54B-O57B = O55B-O56B = O55B-O57B = O56B-O57B
 2.339877 with sigma of 0.02
 O42-O54B_$3
 -2.9 with sigma of 0.02
3. Others
 1(DFIX)=1(DFIX)=1(DFIX)=1(DFIX)=FVAR(1)
 1(DFIX)=1(DFIX)=1(DFIX)=1(DFIX)=1.633*FVAR(2)
 Fixed Sof: O49A(0.9) O50A(0.9) O51A(0.9) O52A(0.9) O49B(0.1) O50B(0.1)
 O51B(0.1) O52B(0.1) Cl5A(0.87) O54A(0.87) O55A(0.87) O56A(0.87) O57A(0.87)
 Cl5B(0.13) O54B(0.13) O55B(0.13) O56B(0.13) O57B(0.13)
4.a Secondary CH2 refined with riding coordinates:
 C21(H21A,H21B), C44(H44A,H44B)
4.b Aromatic/amide H refined with riding coordinates:
 C4(H4), C6(H6), C10(H10), C11(H11), C12(H12), C15(H15), C16(H16), C17(H17),
 N20(H20), C27(H27), C29(H29), C33(H33), C34(H34), C35(H35), C38(H38), C39(H39),
  C40(H40), N43(H43)
4.c Tetrahedral OH refined with riding coordinates:
 O24(H24), O47(H47)
4.d Idealised Me refined as rotating group:
 C58(H58A,H58B,H58C)
;
_olex2_submission_special_instructions 'No special instructions were received'
_oxdiff_exptl_absorpt_empirical_details
;
Empirical correction (ABSPACK) includes:
- Absorption correction using spherical harmonics
- Frame scaling
;
_oxdiff_exptl_absorpt_empirical_full_max 1.602
_oxdiff_exptl_absorpt_empirical_full_min 0.682

loop_
_space_group_symop_operation_xyz
'x, y, z'
'-x+1/2, y+1/2, -z+1/2'
'-x, -y, -z'
'x-1/2, -y-1/2, z-1/2'

loop_
_atom_site_label
_atom_site_type_symbol
_atom_site_fract_x
_atom_site_fract_y
_atom_site_fract_z
_atom_site_U_iso_or_equiv
_atom_site_adp_type
_atom_site_occupancy
_atom_site_site_symmetry_order
_atom_site_calc_flag
_atom_site_refinement_flags_posn
_atom_site_refinement_flags_adp
_atom_site_refinement_flags_occupancy
_atom_site_disorder_assembly
_atom_site_disorder_group
Fe1 Fe 0.70364(4) 0.73051(4) 0.34627(3) 0.03519(19) Uani 1 1 d . . . . .
N2 N 0.5771(2) 0.74212(19) 0.29452(18) 0.0336(6) Uani 1 1 d . . . . .
C3 C 0.5119(3) 0.7935(2) 0.3236(2) 0.0346(7) Uani 1 1 d . . . . .
C4 C 0.4204(3) 0.8064(2) 0.2872(2) 0.0362(8) Uani 1 1 d . . . . .
H4 H 0.374598 0.841928 0.310102 0.043 Uiso 1 1 calc R U . . .
C5 C 0.3978(3) 0.7651(2) 0.2152(2) 0.0344(8) Uani 1 1 d . . . . .
C6 C 0.4646(3) 0.7110(2) 0.1841(2) 0.0358(7) Uani 1 1 d . . . . .
H6 H 0.449640 0.682486 0.135135 0.043 Uiso 1 1 calc R U . . .
C7 C 0.5529(3) 0.7003(2) 0.2268(2) 0.0368(8) Uani 1 1 d . . . . .
N8 N 0.5511(2) 0.8321(2) 0.3944(2) 0.0388(7) Uani 1 1 d . . . . .
N9 N 0.6473(2) 0.8127(2) 0.41838(19) 0.0385(7) Uani 1 1 d . . . . .
C10 C 0.6663(3) 0.8576(3) 0.4840(3) 0.0474(10) Uani 1 1 d . . . . .
H10 H 0.727856 0.858541 0.513670 0.057 Uiso 1 1 calc R U . . .
C11 C 0.5853(3) 0.9032(3) 0.5046(3) 0.0521(11) Uani 1 1 d . . . . .
H11 H 0.580992 0.938666 0.549583 0.063 Uiso 1 1 calc R U . . .
C12 C 0.5130(3) 0.8857(3) 0.4458(3) 0.0472(10) Uani 1 1 d . . . . .
H12 H 0.448516 0.907328 0.442092 0.057 Uiso 1 1 calc R U . . .
N13 N 0.6297(2) 0.6491(2) 0.20637(19) 0.0383(7) Uani 1 1 d . . . . .
N14 N 0.7149(2) 0.6531(2) 0.2553(2) 0.0406(7) Uani 1 1 d . . . . .
C15 C 0.7759(3) 0.6027(3) 0.2224(3) 0.0481(10) Uani 1 1 d . . . . .
H15 H 0.841233 0.593273 0.242893 0.058 Uiso 1 1 calc R U . . .
C16 C 0.7328(4) 0.5648(3) 0.1535(3) 0.0540(11) Uani 1 1 d . . . . .
H16 H 0.762255 0.526148 0.119710 0.065 Uiso 1 1 calc R U . . .
C17 C 0.6393(3) 0.5948(3) 0.1447(2) 0.0462(9) Uani 1 1 d . . . . .
H17 H 0.590649 0.580582 0.103820 0.055 Uiso 1 1 calc R U . . .
C18 C 0.3019(3) 0.7758(2) 0.1666(2) 0.0390(8) Uani 1 1 d . . . . .
O19 O 0.2940(2) 0.7501(2) 0.0970(2) 0.0562(8) Uani 1 1 d . . . . .
N20 N 0.2298(2) 0.8148(2) 0.2002(2) 0.0425(7) Uani 1 1 d . . . . .
H20 H 0.241600 0.839328 0.246887 0.051 Uiso 1 1 calc R U . . .
C21 C 0.1321(3) 0.8177(3) 0.1610(3) 0.0460(9) Uani 1 1 d . . . . .
H21A H 0.136922 0.815020 0.102347 0.055 Uiso 1 1 calc R U . . .
H21B H 0.101841 0.871561 0.173387 0.055 Uiso 1 1 calc R U . . .
C22 C 0.0666(3) 0.7488(3) 0.1856(3) 0.0455(9) Uani 1 1 d . . . . .
O23 O -0.0140(2) 0.7375(2) 0.1538(3) 0.0630(10) Uani 1 1 d . . . . .
O24 O 0.1035(2) 0.7053(2) 0.2464(2) 0.0592(9) Uani 1 1 d . . . . .
H24 H 0.064023 0.667777 0.257198 0.071 Uiso 1 1 calc R U . . .
N25 N 0.8312(2) 0.7179(2) 0.3976(2) 0.0401(7) Uani 1 1 d . . . . .
C26 C 0.8503(3) 0.6572(3) 0.4512(2) 0.0428(9) Uani 1 1 d . . . . .
C27 C 0.9419(3) 0.6455(3) 0.4892(3) 0.0488(10) Uani 1 1 d . . . . .
H27 H 0.954039 0.602342 0.527401 0.059 Uiso 1 1 calc R U . . .
C28 C 1.0152(3) 0.6989(3) 0.4695(3) 0.0498(10) Uani 1 1 d . . . . .
C29 C 0.9971(3) 0.7617(3) 0.4126(3) 0.0478(10) Uani 1 1 d . . . . .
H29 H 1.047434 0.797955 0.397949 0.057 Uiso 1 1 calc R U . . .
C30 C 0.9032(3) 0.7686(3) 0.3787(3) 0.0431(9) Uani 1 1 d . . . . .
N31 N 0.7665(2) 0.6112(2) 0.4622(2) 0.0402(7) Uani 1 1 d . . . . .
N32 N 0.6814(2) 0.6373(2) 0.42043(18) 0.0375(7) Uani 1 1 d . . . . .
C33 C 0.6128(3) 0.5870(2) 0.4437(2) 0.0392(8) Uani 1 1 d . . . . .
H33 H 0.545784 0.590203 0.425661 0.047 Uiso 1 1 calc R U . . .
C34 C 0.6525(3) 0.5281(3) 0.4986(3) 0.0467(9) Uani 1 1 d . . . . .
H34 H 0.618318 0.485043 0.523449 0.056 Uiso 1 1 calc R U . . .
C35 C 0.7494(3) 0.5449(3) 0.5090(2) 0.0450(9) Uani 1 1 d . . . . .
H35 H 0.796266 0.515770 0.542785 0.054 Uiso 1 1 calc R U . . .
N36 N 0.8698(2) 0.8259(2) 0.3192(2) 0.0418(7) Uani 1 1 d . . . . .
N37 N 0.7732(2) 0.8182(2) 0.2900(2) 0.0396(7) Uani 1 1 d . . . . .
C38 C 0.7619(3) 0.8736(3) 0.2320(2) 0.0410(8) Uani 1 1 d . . . . .
H38 H 0.702540 0.882899 0.200666 0.049 Uiso 1 1 calc R U . . .
C39 C 0.8495(3) 0.9173(3) 0.2227(2) 0.0436(9) Uani 1 1 d . . . . .
H39 H 0.859999 0.959915 0.184997 0.052 Uiso 1 1 calc R U . . .
C40 C 0.9158(3) 0.8857(3) 0.2791(3) 0.0445(9) Uani 1 1 d . . . . .
H40 H 0.981900 0.902391 0.288556 0.053 Uiso 1 1 calc R U . . .
C41 C 1.1157(3) 0.6861(4) 0.5110(3) 0.0585(12) Uani 1 1 d . . . . .
O42 O 1.1401(3) 0.6168(3) 0.5377(3) 0.0840(13) Uani 1 1 d D . . . .
N43 N 1.1753(3) 0.7505(3) 0.5138(3) 0.0557(10) Uani 1 1 d . . . . .
H43 H 1.152925 0.798872 0.496387 0.067 Uiso 1 1 calc R U . . .
C44 C 1.2759(3) 0.7442(3) 0.5444(3) 0.0506(10) Uani 1 1 d . . . . .
H44A H 1.280138 0.706998 0.591659 0.061 Uiso 1 1 calc R U . . .
H44B H 1.299358 0.799736 0.562323 0.061 Uiso 1 1 calc R U . . .
C45 C 1.3414(4) 0.7113(3) 0.4830(3) 0.0580(12) Uani 1 1 d . . . . .
O46 O 1.3141(4) 0.6961(4) 0.4163(3) 0.1034(17) Uani 1 1 d . . . . .
O47 O 1.4333(3) 0.7014(3) 0.5085(3) 0.0808(12) Uani 1 1 d . . . . .
H47 H 1.440959 0.715306 0.556971 0.097 Uiso 1 1 calc R U . . .
Cl48 Cl 0.18519(9) 0.95099(8) 0.40822(7) 0.0603(3) Uani 1 1 d D . . . .
O49A O 0.1618(3) 0.9072(3) 0.3355(2) 0.0575(9) Uani 0.9 1 d D . P A 1
O50A O 0.1097(4) 0.9259(4) 0.4623(3) 0.0851(14) Uani 0.9 1 d D . P A 1
O51A O 0.1782(5) 1.0375(3) 0.3982(3) 0.0907(16) Uani 0.9 1 d D . P A 1
O52A O 0.2751(3) 0.9262(4) 0.4450(3) 0.0906(15) Uani 0.9 1 d D . P A 1
O49B O 0.160(3) 0.8723(19) 0.365(3) 0.16(4) Uiso 0.1 1 d D . P A 2
O50B O 0.200(3) 0.931(2) 0.4896(11) 0.084(12) Uiso 0.1 1 d D . P A 2
O51B O 0.117(2) 1.011(2) 0.387(2) 0.098(15) Uiso 0.1 1 d D . P A 2
O52B O 0.2825(16) 0.971(2) 0.378(2) 0.077(11) Uiso 0.1 1 d D . P A 2
Cl5A Cl 0.02272(8) 0.50008(7) 0.27793(8) 0.0455(3) Uani 0.87 1 d D . P B 1
O54A O 0.0729(3) 0.5069(3) 0.2051(2) 0.0566(9) Uani 0.87 1 d D . P B 1
O55A O -0.0644(3) 0.4543(2) 0.2613(3) 0.0600(10) Uani 0.87 1 d D . P B 1
O56A O -0.0019(3) 0.5838(2) 0.3045(3) 0.0546(10) Uani 0.87 1 d D . P B 1
O57A O 0.0850(3) 0.4614(2) 0.3387(3) 0.0522(9) Uani 0.87 1 d D . P B 1
Cl5B Cl -0.0087(5) 0.5049(4) 0.3252(4) 0.0355(13) Uiso 0.13 1 d D . P C 2
O54B O -0.0956(17) 0.5114(15) 0.3616(16) 0.113(13) Uiso 0.13 1 d D . P C 2
O55B O -0.029(2) 0.4802(17) 0.2403(10) 0.058(7) Uiso 0.13 1 d D . P C 2
O56B O 0.029(2) 0.5909(12) 0.3203(19) 0.068(12) Uiso 0.13 1 d D . P C 2
O57B O 0.062(2) 0.454(2) 0.361(2) 0.12(3) Uiso 0.13 1 d D . P C 2
C58 C 0.2771(4) 0.5709(4) 0.2811(4) 0.0760(16) Uani 1 1 d . . . . .
H58A H 0.263139 0.589406 0.225729 0.114 Uiso 1 1 calc R U . . .
H58B H 0.262349 0.615869 0.317869 0.114 Uiso 1 1 calc R U . . .
H58C H 0.236792 0.522441 0.291489 0.114 Uiso 1 1 calc R U . . .
C59 C 0.3797(3) 0.5488(3) 0.2935(3) 0.0508(10) Uani 1 1 d . . . . .
N60 N 0.4580(3) 0.5318(3) 0.3029(3) 0.0648(11) Uani 1 1 d . . . . .

loop_
_atom_site_aniso_label
_atom_site_aniso_U_11
_atom_site_aniso_U_22
_atom_site_aniso_U_33
_atom_site_aniso_U_23
_atom_site_aniso_U_13
_atom_site_aniso_U_12
Fe1 0.0211(3) 0.0418(3) 0.0405(3) 0.0047(2) -0.0133(2) 0.0000(2)
N2 0.0266(14) 0.0364(15) 0.0359(15) 0.0044(12) -0.0117(12) -0.0020(12)
C3 0.0287(17) 0.0350(17) 0.0380(18) 0.0014(14) -0.0125(14) -0.0034(14)
C4 0.0273(16) 0.0364(18) 0.0430(19) -0.0002(15) -0.0117(14) -0.0022(14)
C5 0.0240(16) 0.0380(18) 0.0391(18) 0.0052(14) -0.0118(14) -0.0037(13)
C6 0.0306(17) 0.0398(18) 0.0351(17) 0.0016(14) -0.0107(14) -0.0025(14)
C7 0.0290(17) 0.0418(19) 0.0381(18) 0.0048(15) -0.0078(14) 0.0001(15)
N8 0.0298(15) 0.0383(16) 0.0453(17) -0.0023(13) -0.0186(13) -0.0007(13)
N9 0.0264(14) 0.0402(16) 0.0456(17) 0.0027(13) -0.0203(12) -0.0010(12)
C10 0.044(2) 0.042(2) 0.052(2) 0.0018(17) -0.0285(18) 0.0008(17)
C11 0.053(2) 0.048(2) 0.051(2) -0.0104(19) -0.0222(19) 0.004(2)
C12 0.043(2) 0.045(2) 0.051(2) -0.0086(18) -0.0140(18) 0.0081(17)
N13 0.0305(15) 0.0452(17) 0.0380(15) 0.0030(13) -0.0073(12) 0.0045(13)
N14 0.0264(14) 0.0473(18) 0.0460(17) 0.0081(14) -0.0114(12) 0.0018(13)
C15 0.0332(19) 0.053(2) 0.058(2) 0.0044(19) -0.0009(17) 0.0093(17)
C16 0.054(3) 0.055(3) 0.053(2) 0.006(2) 0.0030(19) 0.016(2)
C17 0.045(2) 0.052(2) 0.040(2) -0.0005(17) -0.0040(16) 0.0038(18)
C18 0.0312(19) 0.0399(19) 0.043(2) -0.0013(15) -0.0165(15) -0.0040(14)
O19 0.0433(17) 0.0673(19) 0.0539(18) -0.0188(15) -0.0247(14) 0.0115(15)
N20 0.0245(15) 0.055(2) 0.0459(17) -0.0069(15) -0.0133(13) -0.0014(13)
C21 0.0262(18) 0.051(2) 0.058(2) -0.0002(19) -0.0172(16) 0.0015(16)
C22 0.0249(18) 0.043(2) 0.067(3) -0.0075(19) -0.0118(17) 0.0046(15)
O23 0.0267(15) 0.0565(19) 0.102(3) -0.0046(18) -0.0189(16) -0.0022(13)
O24 0.0375(16) 0.0545(18) 0.083(2) 0.0118(17) -0.0136(15) -0.0075(14)
N25 0.0272(15) 0.0487(18) 0.0424(17) 0.0054(14) -0.0119(13) -0.0020(13)
C26 0.0281(18) 0.055(2) 0.044(2) 0.0088(17) -0.0106(15) 0.0010(16)
C27 0.0285(19) 0.064(3) 0.051(2) 0.013(2) -0.0162(16) 0.0009(18)
C28 0.0265(18) 0.070(3) 0.051(2) 0.003(2) -0.0143(16) 0.0021(18)
C29 0.0255(19) 0.063(3) 0.053(2) 0.0042(19) -0.0120(16) -0.0023(17)
C30 0.0273(18) 0.054(2) 0.046(2) 0.0055(17) -0.0089(16) -0.0005(16)
N31 0.0285(15) 0.0469(18) 0.0426(17) 0.0076(14) -0.0155(13) 0.0020(13)
N32 0.0238(14) 0.0484(18) 0.0380(15) 0.0011(13) -0.0139(12) 0.0024(12)
C33 0.0302(17) 0.0426(19) 0.0430(19) -0.0024(15) -0.0097(14) -0.0043(15)
C34 0.043(2) 0.044(2) 0.051(2) 0.0061(18) -0.0092(17) -0.0057(17)
C35 0.041(2) 0.044(2) 0.048(2) 0.0069(17) -0.0126(17) 0.0029(17)
N36 0.0242(14) 0.0512(19) 0.0480(18) 0.0075(15) -0.0110(12) -0.0011(13)
N37 0.0237(14) 0.0465(18) 0.0467(17) 0.0050(14) -0.0109(12) -0.0025(12)
C38 0.0320(18) 0.046(2) 0.044(2) 0.0021(16) -0.0094(15) 0.0028(15)
C39 0.039(2) 0.044(2) 0.047(2) 0.0029(17) -0.0016(16) 0.0010(16)
C40 0.0299(18) 0.050(2) 0.052(2) 0.0002(18) -0.0033(16) -0.0039(16)
C41 0.032(2) 0.081(3) 0.059(3) 0.013(2) -0.0159(18) 0.008(2)
O42 0.049(2) 0.082(3) 0.116(3) 0.019(2) -0.033(2) 0.0055(19)
N43 0.0285(18) 0.068(2) 0.067(2) 0.0044(19) -0.0219(16) -0.0004(16)
C44 0.0260(19) 0.069(3) 0.054(2) -0.001(2) -0.0132(17) 0.0032(18)
C45 0.047(3) 0.060(3) 0.067(3) -0.011(2) 0.007(2) -0.008(2)
O46 0.098(4) 0.144(5) 0.069(3) -0.043(3) 0.013(2) -0.029(3)
O47 0.0386(18) 0.084(3) 0.121(4) -0.027(3) 0.009(2) 0.0079(18)
Cl48 0.0616(7) 0.0617(7) 0.0545(6) -0.0018(5) -0.0179(5) -0.0107(5)
O49A 0.055(2) 0.066(2) 0.0500(19) -0.0122(19) -0.0044(16) -0.0038(18)
O50A 0.075(3) 0.123(4) 0.058(2) -0.005(3) 0.011(2) -0.009(3)
O51A 0.134(5) 0.052(2) 0.082(3) -0.018(2) -0.020(3) 0.001(3)
O52A 0.059(3) 0.114(4) 0.095(3) 0.003(3) -0.027(2) -0.017(3)
Cl5A 0.0309(5) 0.0402(6) 0.0634(7) 0.0039(5) -0.0114(5) -0.0020(4)
O54A 0.057(2) 0.065(2) 0.0472(19) 0.0021(16) -0.0022(16) -0.0077(18)
O55A 0.0333(18) 0.050(2) 0.095(3) -0.005(2) -0.0094(19) -0.0027(16)
O56A 0.036(2) 0.045(2) 0.082(3) 0.0025(18) -0.003(2) -0.0020(16)
O57A 0.0453(19) 0.056(2) 0.053(2) 0.0083(17) -0.0131(19) 0.0063(16)
C58 0.042(3) 0.089(4) 0.095(4) -0.014(3) -0.011(3) -0.001(3)
C59 0.047(2) 0.048(2) 0.056(2) -0.0003(19) -0.0080(19) -0.0019(19)
N60 0.056(3) 0.065(3) 0.070(3) -0.010(2) -0.020(2) 0.011(2)

loop_
_atom_type_symbol
_atom_type_description
_atom_type_scat_dispersion_real
_atom_type_scat_dispersion_imag
_atom_type_scat_source
C C 0.0181 0.0091 'International Tables Vol C Tables 4.2.6.8 and 6.1.1.4'
H H 0.0000 0.0000 'International Tables Vol C Tables 4.2.6.8 and 6.1.1.4'
N N 0.0311 0.0180 'International Tables Vol C Tables 4.2.6.8 and 6.1.1.4'
O O 0.0492 0.0322 'International Tables Vol C Tables 4.2.6.8 and 6.1.1.4'
Cl Cl 0.3639 0.7018 'International Tables Vol C Tables 4.2.6.8 and 6.1.1.4'
Fe Fe -1.1336 3.1974 'International Tables Vol C Tables 4.2.6.8 and 6.1.1.4'

loop_
_geom_angle_atom_site_label_1
_geom_angle_atom_site_label_2
_geom_angle_atom_site_label_3
_geom_angle
_geom_angle_site_symmetry_1
_geom_angle_site_symmetry_3
_geom_angle_publ_flag
N2 Fe1 N9 80.08(12) . . ?
N2 Fe1 N14 80.20(13) . . ?
N2 Fe1 N25 179.44(15) . . ?
N2 Fe1 N32 100.57(12) . . ?
N2 Fe1 N37 99.82(13) . . ?
N9 Fe1 N32 92.35(14) . . ?
N14 Fe1 N9 160.28(12) . . ?
N14 Fe1 N32 91.58(14) . . ?
N25 Fe1 N9 100.48(13) . . ?
N25 Fe1 N14 99.25(14) . . ?
N25 Fe1 N32 79.33(13) . . ?
N25 Fe1 N37 80.27(13) . . ?
N37 Fe1 N9 92.01(15) . . ?
N37 Fe1 N14 91.00(14) . . ?
N37 Fe1 N32 159.59(12) . . ?
C3 N2 Fe1 120.7(2) . . ?
C3 N2 C7 119.2(3) . . ?
C7 N2 Fe1 120.1(3) . . ?
N2 C3 C4 123.2(3) . . ?
N2 C3 N8 110.7(3) . . ?
C4 C3 N8 126.1(4) . . ?
C3 C4 H4 121.5 . . ?
C3 C4 C5 116.9(4) . . ?
C5 C4 H4 121.5 . . ?
C4 C5 C18 123.1(3) . . ?
C6 C5 C4 120.6(3) . . ?
C6 C5 C18 116.3(3) . . ?
C5 C6 H6 121.1 . . ?
C7 C6 C5 117.8(3) . . ?
C7 C6 H6 121.1 . . ?
N2 C7 C6 122.2(4) . . ?
N2 C7 N13 110.9(3) . . ?
C6 C7 N13 126.9(4) . . ?
N9 N8 C3 116.3(3) . . ?
C12 N8 C3 132.5(3) . . ?
C12 N8 N9 111.3(3) . . ?
N8 N9 Fe1 112.2(2) . . ?
C10 N9 Fe1 143.6(3) . . ?
C10 N9 N8 104.2(3) . . ?
N9 C10 H10 123.9 . . ?
N9 C10 C11 112.2(3) . . ?
C11 C10 H10 123.9 . . ?
C10 C11 H11 127.4 . . ?
C12 C11 C10 105.2(4) . . ?
C12 C11 H11 127.4 . . ?
N8 C12 C11 107.1(4) . . ?
N8 C12 H12 126.4 . . ?
C11 C12 H12 126.4 . . ?
N14 N13 C7 116.6(3) . . ?
C17 N13 C7 132.5(3) . . ?
C17 N13 N14 110.8(3) . . ?
N13 N14 Fe1 112.1(2) . . ?
C15 N14 Fe1 142.8(3) . . ?
C15 N14 N13 105.1(3) . . ?
N14 C15 H15 124.2 . . ?
N14 C15 C16 111.7(4) . . ?
C16 C15 H15 124.2 . . ?
C15 C16 H16 127.1 . . ?
C17 C16 C15 105.8(4) . . ?
C17 C16 H16 127.1 . . ?
N13 C17 C16 106.5(4) . . ?
N13 C17 H17 126.7 . . ?
C16 C17 H17 126.7 . . ?
O19 C18 C5 119.1(4) . . ?
O19 C18 N20 122.7(3) . . ?
N20 C18 C5 118.2(3) . . ?
C18 N20 H20 119.5 . . ?
C18 N20 C21 121.0(3) . . ?
C21 N20 H20 119.5 . . ?
N20 C21 H21A 108.8 . . ?
N20 C21 H21B 108.8 . . ?
N20 C21 C22 113.9(3) . . ?
H21A C21 H21B 107.7 . . ?
C22 C21 H21A 108.8 . . ?
C22 C21 H21B 108.8 . . ?
O23 C22 C21 122.5(4) . . ?
O23 C22 O24 123.7(4) . . ?
O24 C22 C21 113.7(3) . . ?
C22 O24 H24 109.5 . . ?
C26 N25 Fe1 120.6(3) . . ?
C30 N25 Fe1 120.0(3) . . ?
C30 N25 C26 119.4(3) . . ?
N25 C26 C27 122.5(4) . . ?
N25 C26 N31 110.7(3) . . ?
C27 C26 N31 126.8(4) . . ?
C26 C27 H27 121.3 . . ?
C28 C27 C26 117.3(4) . . ?
C28 C27 H27 121.3 . . ?
C27 C28 C29 121.0(4) . . ?
C27 C28 C41 117.4(4) . . ?
C29 C28 C41 121.5(4) . . ?
C28 C29 H29 121.5 . . ?
C30 C29 C28 117.1(4) . . ?
C30 C29 H29 121.5 . . ?
N25 C30 C29 122.7(4) . . ?
N25 C30 N36 111.0(3) . . ?
C29 C30 N36 126.3(4) . . ?
N32 N31 C26 116.6(3) . . ?
C35 N31 C26 132.5(3) . . ?
C35 N31 N32 110.9(3) . . ?
N31 N32 Fe1 112.6(2) . . ?
C33 N32 Fe1 142.4(2) . . ?
C33 N32 N31 105.0(3) . . ?
N32 C33 H33 124.6 . . ?
N32 C33 C34 110.8(3) . . ?
C34 C33 H33 124.6 . . ?
C33 C34 H34 126.8 . . ?
C35 C34 C33 106.4(4) . . ?
C35 C34 H34 126.8 . . ?
N31 C35 C34 106.9(3) . . ?
N31 C35 H35 126.5 . . ?
C34 C35 H35 126.5 . . ?
N37 N36 C30 116.4(3) . . ?
C40 N36 C30 132.4(3) . . ?
C40 N36 N37 111.0(3) . . ?
N36 N37 Fe1 112.3(2) . . ?
C38 N37 Fe1 142.8(3) . . ?
C38 N37 N36 104.9(3) . . ?
N37 C38 H38 124.4 . . ?
N37 C38 C39 111.2(3) . . ?
C39 C38 H38 124.4 . . ?
C38 C39 H39 127.2 . . ?
C40 C39 C38 105.6(4) . . ?
C40 C39 H39 127.2 . . ?
N36 C40 C39 107.2(3) . . ?
N36 C40 H40 126.4 . . ?
C39 C40 H40 126.4 . . ?
O42 C41 C28 120.2(5) . . ?
O42 C41 N43 122.8(4) . . ?
N43 C41 C28 116.9(4) . . ?
C41 N43 H43 118.9 . . ?
C41 N43 C44 122.3(4) . . ?
C44 N43 H43 118.9 . . ?
N43 C44 H44A 109.1 . . ?
N43 C44 H44B 109.1 . . ?
N43 C44 C45 112.6(4) . . ?
H44A C44 H44B 107.8 . . ?
C45 C44 H44A 109.1 . . ?
C45 C44 H44B 109.1 . . ?
O46 C45 C44 123.6(5) . . ?
O46 C45 O47 121.2(5) . . ?
O47 C45 C44 115.3(4) . . ?
C45 O47 H47 109.5 . . ?
O49A Cl48 O50A 105.2(3) . . ?
O51A Cl48 O49A 112.4(3) . . ?
O51A Cl48 O50A 107.4(4) . . ?
O52A Cl48 O49A 111.9(3) . . ?
O52A Cl48 O50A 106.7(3) . . ?
O52A Cl48 O51A 112.8(3) . . ?
O49B Cl48 O52B 101.5(14) . . ?
O50B Cl48 O49B 106.8(15) . . ?
O50B Cl48 O52B 107.4(14) . . ?
O51B Cl48 O49B 110.0(16) . . ?
O51B Cl48 O50B 117.9(16) . . ?
O51B Cl48 O52B 111.9(15) . . ?
O54A Cl5A O56A 108.6(2) . . ?
O55A Cl5A O54A 108.6(3) . . ?
O55A Cl5A O56A 109.2(2) . . ?
O55A Cl5A O57A 111.6(3) . . ?
O57A Cl5A O54A 109.7(3) . . ?
O57A Cl5A O56A 109.0(3) . . ?
O54B Cl5B O55B 109.3(14) . . ?
O54B Cl5B O56B 105.5(13) . . ?
O54B Cl5B O57B 117.2(14) . . ?
O56B Cl5B O55B 103.9(12) . . ?
O57B Cl5B O55B 109.9(14) . . ?
O57B Cl5B O56B 110.1(15) . . ?
H58A C58 H58B 109.5 . . ?
H58A C58 H58C 109.5 . . ?
H58B C58 H58C 109.5 . . ?
C59 C58 H58A 109.5 . . ?
C59 C58 H58B 109.5 . . ?
C59 C58 H58C 109.5 . . ?
N60 C59 C58 179.9(7) . . ?

loop_
_geom_bond_atom_site_label_1
_geom_bond_atom_site_label_2
_geom_bond_distance
_geom_bond_site_symmetry_2
_geom_bond_publ_flag
Fe1 N2 1.896(3) . ?
Fe1 N9 1.985(3) . ?
Fe1 N14 1.981(4) . ?
Fe1 N25 1.907(3) . ?
Fe1 N32 1.986(3) . ?
Fe1 N37 1.979(3) . ?
N2 C3 1.336(5) . ?
N2 C7 1.340(5) . ?
C3 C4 1.374(5) . ?
C3 N8 1.410(5) . ?
C4 H4 0.9500 . ?
C4 C5 1.392(5) . ?
C5 C6 1.392(6) . ?
C5 C18 1.508(5) . ?
C6 H6 0.9500 . ?
C6 C7 1.374(5) . ?
C7 N13 1.400(5) . ?
N8 N9 1.389(4) . ?
N8 C12 1.350(5) . ?
N9 C10 1.325(5) . ?
C10 H10 0.9500 . ?
C10 C11 1.396(7) . ?
C11 H11 0.9500 . ?
C11 C12 1.377(6) . ?
C12 H12 0.9500 . ?
N13 N14 1.382(4) . ?
N13 C17 1.366(5) . ?
N14 C15 1.315(6) . ?
C15 H15 0.9500 . ?
C15 C16 1.400(7) . ?
C16 H16 0.9500 . ?
C16 C17 1.370(6) . ?
C17 H17 0.9500 . ?
C18 O19 1.234(5) . ?
C18 N20 1.330(5) . ?
N20 H20 0.8800 . ?
N20 C21 1.452(4) . ?
C21 H21A 0.9900 . ?
C21 H21B 0.9900 . ?
C21 C22 1.503(6) . ?
C22 O23 1.208(5) . ?
C22 O24 1.307(6) . ?
O24 H24 0.8400 . ?
N25 C26 1.340(5) . ?
N25 C30 1.337(5) . ?
C26 C27 1.383(5) . ?
C26 N31 1.392(5) . ?
C27 H27 0.9500 . ?
C27 C28 1.382(6) . ?
C28 C29 1.400(7) . ?
C28 C41 1.514(5) . ?
C29 H29 0.9500 . ?
C29 C30 1.377(5) . ?
C30 N36 1.412(5) . ?
N31 N32 1.385(4) . ?
N31 C35 1.354(5) . ?
N32 C33 1.321(5) . ?
C33 H33 0.9500 . ?
C33 C34 1.403(6) . ?
C34 H34 0.9500 . ?
C34 C35 1.357(6) . ?
C35 H35 0.9500 . ?
N36 N37 1.385(4) . ?
N36 C40 1.354(5) . ?
N37 C38 1.320(5) . ?
C38 H38 0.9500 . ?
C38 C39 1.411(6) . ?
C39 H39 0.9500 . ?
C39 C40 1.363(6) . ?
C40 H40 0.9500 . ?
C41 O42 1.240(7) . ?
C41 N43 1.320(7) . ?
N43 H43 0.8800 . ?
N43 C44 1.443(5) . ?
C44 H44A 0.9900 . ?
C44 H44B 0.9900 . ?
C44 C45 1.508(7) . ?
C45 O46 1.179(7) . ?
C45 O47 1.313(6) . ?
O47 H47 0.8400 . ?
Cl48 O49A 1.423(3) . ?
Cl48 O50A 1.480(5) . ?
Cl48 O51A 1.406(5) . ?
Cl48 O52A 1.398(5) . ?
Cl48 O49B 1.489(17) . ?
Cl48 O50B 1.401(16) . ?
Cl48 O51B 1.376(16) . ?
Cl48 O52B 1.493(17) . ?
Cl5A O54A 1.446(4) . ?
Cl5A O55A 1.417(4) . ?
Cl5A O56A 1.467(4) . ?
Cl5A O57A 1.425(3) . ?
Cl5B O54B 1.381(16) . ?
Cl5B O55B 1.482(15) . ?
Cl5B O56B 1.482(16) . ?
Cl5B O57B 1.385(16) . ?
C58 H58A 0.9800 . ?
C58 H58B 0.9800 . ?
C58 H58C 0.9800 . ?
C58 C59 1.453(7) . ?
C59 N60 1.110(6) . ?

loop_
_geom_hbond_atom_site_label_D
_geom_hbond_atom_site_label_H
_geom_hbond_atom_site_label_A
_geom_hbond_distance_DH
_geom_hbond_distance_HA
_geom_hbond_distance_DA
_geom_hbond_angle_DHA
_geom_hbond_site_symmetry_A
_geom_hbond_publ_flag
N20 H20 O49A 0.88 2.20 2.917(5) 138.9 . yes
N20 H20 O49B 0.88 2.40 3.12(4) 139.8 . yes
O24 H24 O56A 0.84 1.84 2.658(5) 165.3 . yes
O24 H24 O56B 0.84 1.72 2.48(2) 149.8 . yes
N43 H43 O50A 0.88 2.19 3.070(7) 173.6 1_655 yes
O47 H47 O23 0.84 1.86 2.674(6) 164.3 4_776 yes

loop_
_geom_torsion_atom_site_label_1
_geom_torsion_atom_site_label_2
_geom_torsion_atom_site_label_3
_geom_torsion_atom_site_label_4
_geom_torsion
_geom_torsion_site_symmetry_1
_geom_torsion_site_symmetry_2
_geom_torsion_site_symmetry_3
_geom_torsion_site_symmetry_4
_geom_torsion_publ_flag
Fe1 N2 C3 C4 177.8(3) . . . . ?
Fe1 N2 C3 N8 -1.3(4) . . . . ?
Fe1 N2 C7 C6 -175.4(3) . . . . ?
Fe1 N2 C7 N13 2.6(4) . . . . ?
Fe1 N9 C10 C11 -177.1(4) . . . . ?
Fe1 N14 C15 C16 -179.8(4) . . . . ?
Fe1 N25 C26 C27 179.4(4) . . . . ?
Fe1 N25 C26 N31 -1.4(5) . . . . ?
Fe1 N25 C30 C29 -178.8(4) . . . . ?
Fe1 N25 C30 N36 -0.6(5) . . . . ?
Fe1 N32 C33 C34 175.8(3) . . . . ?
Fe1 N37 C38 C39 -178.7(4) . . . . ?
N2 C3 C4 C5 -2.1(6) . . . . ?
N2 C3 N8 N9 2.1(5) . . . . ?
N2 C3 N8 C12 -177.6(4) . . . . ?
N2 C7 N13 N14 -2.8(5) . . . . ?
N2 C7 N13 C17 178.8(4) . . . . ?
C3 N2 C7 C6 2.8(6) . . . . ?
C3 N2 C7 N13 -179.2(3) . . . . ?
C3 C4 C5 C6 2.4(5) . . . . ?
C3 C4 C5 C18 -177.5(3) . . . . ?
C3 N8 N9 Fe1 -2.0(4) . . . . ?
C3 N8 N9 C10 178.7(3) . . . . ?
C3 N8 C12 C11 -179.6(4) . . . . ?
C4 C3 N8 N9 -176.9(4) . . . . ?
C4 C3 N8 C12 3.4(7) . . . . ?
C4 C5 C6 C7 -0.2(5) . . . . ?
C4 C5 C18 O19 166.3(4) . . . . ?
C4 C5 C18 N20 -11.8(6) . . . . ?
C5 C6 C7 N2 -2.4(6) . . . . ?
C5 C6 C7 N13 179.9(4) . . . . ?
C5 C18 N20 C21 -171.8(3) . . . . ?
C6 C5 C18 O19 -13.5(5) . . . . ?
C6 C5 C18 N20 168.4(4) . . . . ?
C6 C7 N13 N14 175.1(4) . . . . ?
C6 C7 N13 C17 -3.3(7) . . . . ?
C7 N2 C3 C4 -0.4(6) . . . . ?
C7 N2 C3 N8 -179.4(3) . . . . ?
C7 N13 N14 Fe1 1.8(4) . . . . ?
C7 N13 N14 C15 -177.6(3) . . . . ?
C7 N13 C17 C16 177.3(4) . . . . ?
N8 C3 C4 C5 176.8(4) . . . . ?
N8 N9 C10 C11 1.7(5) . . . . ?
N9 Fe1 N2 C3 0.2(3) . . . . ?
N9 Fe1 N2 C7 178.3(3) . . . . ?
N9 N8 C12 C11 0.6(5) . . . . ?
N9 C10 C11 C12 -1.4(6) . . . . ?
C10 C11 C12 N8 0.4(5) . . . . ?
C12 N8 N9 Fe1 177.8(3) . . . . ?
C12 N8 N9 C10 -1.5(4) . . . . ?
N13 N14 C15 C16 -0.7(5) . . . . ?
N14 Fe1 N2 C3 -179.5(3) . . . . ?
N14 Fe1 N2 C7 -1.4(3) . . . . ?
N14 N13 C17 C16 -1.2(5) . . . . ?
N14 C15 C16 C17 0.0(5) . . . . ?
C15 C16 C17 N13 0.7(5) . . . . ?
C17 N13 N14 Fe1 -179.4(3) . . . . ?
C17 N13 N14 C15 1.2(4) . . . . ?
C18 C5 C6 C7 179.6(3) . . . . ?
C18 N20 C21 C22 92.5(5) . . . . ?
O19 C18 N20 C21 10.1(6) . . . . ?
N20 C21 C22 O23 -173.3(4) . . . . ?
N20 C21 C22 O24 9.6(6) . . . . ?
N25 C26 C27 C28 -0.6(7) . . . . ?
N25 C26 N31 N32 -2.5(5) . . . . ?
N25 C26 N31 C35 179.9(4) . . . . ?
N25 C30 N36 N37 -2.2(5) . . . . ?
N25 C30 N36 C40 -176.7(4) . . . . ?
C26 N25 C30 C29 -0.7(7) . . . . ?
C26 N25 C30 N36 177.6(4) . . . . ?
C26 C27 C28 C29 -0.8(7) . . . . ?
C26 C27 C28 C41 -179.8(4) . . . . ?
C26 N31 N32 Fe1 5.0(4) . . . . ?
C26 N31 N32 C33 -177.1(4) . . . . ?
C26 N31 C35 C34 177.1(4) . . . . ?
C27 C26 N31 N32 176.6(4) . . . . ?
C27 C26 N31 C35 -1.0(8) . . . . ?
C27 C28 C29 C30 1.3(7) . . . . ?
C27 C28 C41 O42 24.8(8) . . . . ?
C27 C28 C41 N43 -157.8(5) . . . . ?
C28 C29 C30 N25 -0.6(7) . . . . ?
C28 C29 C30 N36 -178.6(4) . . . . ?
C28 C41 N43 C44 -173.8(4) . . . . ?
C29 C28 C41 O42 -154.3(5) . . . . ?
C29 C28 C41 N43 23.1(7) . . . . ?
C29 C30 N36 N37 176.0(4) . . . . ?
C29 C30 N36 C40 1.5(8) . . . . ?
C30 N25 C26 C27 1.3(7) . . . . ?
C30 N25 C26 N31 -179.5(4) . . . . ?
C30 N36 N37 Fe1 3.7(4) . . . . ?
C30 N36 N37 C38 -175.5(4) . . . . ?
C30 N36 C40 C39 174.3(4) . . . . ?
N31 C26 C27 C28 -179.6(4) . . . . ?
N31 N32 C33 C34 -1.0(4) . . . . ?
N32 Fe1 N2 C3 90.7(3) . . . . ?
N32 Fe1 N2 C7 -91.1(3) . . . . ?
N32 N31 C35 C34 -0.7(5) . . . . ?
N32 C33 C34 C35 0.7(5) . . . . ?
C33 C34 C35 N31 0.0(5) . . . . ?
C35 N31 N32 Fe1 -176.9(3) . . . . ?
C35 N31 N32 C33 1.1(4) . . . . ?
N36 N37 C38 C39 0.1(5) . . . . ?
N37 Fe1 N2 C3 -90.2(3) . . . . ?
N37 Fe1 N2 C7 88.0(3) . . . . ?
N37 N36 C40 C39 -0.4(5) . . . . ?
N37 C38 C39 C40 -0.4(5) . . . . ?
C38 C39 C40 N36 0.4(5) . . . . ?
C40 N36 N37 Fe1 179.4(3) . . . . ?
C40 N36 N37 C38 0.2(5) . . . . ?
C41 C28 C29 C30 -179.7(5) . . . . ?
C41 N43 C44 C45 82.1(6) . . . . ?
O42 C41 N43 C44 3.5(9) . . . . ?
N43 C44 C45 O46 3.3(8) . . . . ?
N43 C44 C45 O47 -177.6(5) . . . . ?
